data_2229764
loop_
_publ_author_name
'\,Serb, Mihaela-Diana'
'Wang, Yutian'
'Dumitru, Florina'
'Englert, Ulli'

_publ_section_title
;
 Triaquabis[4-(methoxycarbonyl)benzoato-\k<i>O</i>^1^]zinc dihydrate
;
_journal_coeditor_code NC2223
_journal_issue 4
_journal_name_full 'Acta Crystallographica Section E'
_journal_page_first m475
_journal_page_last m476
_journal_paper_doi 10.1107/S1600536811010269
_journal_volume 67
_journal_year 2011
_chemical_formula_iupac '[Zn (C9 H7 O4)2 (H2 O)3], 2H2 O'
_chemical_formula_moiety 'C18 H20 O11 Zn, 2(H2 O)'
_chemical_formula_sum 'C18 H24 O13 Zn'
_chemical_formula_weight 513.74
_chemical_name_systematic
;
Triaquabis[4-(methoxycarbonyl)benzoato-\k<i>O</i>^1^]zinc(II) dihydrate
;
_space_group_IT_number 15
_symmetry_cell_setting monoclinic
_symmetry_space_group_name_Hall '-C 2yc'
_symmetry_space_group_name_H-M 'C 1 2/c 1'
_atom_sites_solution_hydrogens geom
_atom_sites_solution_primary direct
_atom_sites_solution_secondary difmap
_cell_angle_alpha 90.00
_cell_angle_beta 91.551(2)
_cell_angle_gamma 90.00
_cell_formula_units_Z 4
_cell_length_a 13.7157(15)
_cell_length_b 5.9719(7)
_cell_length_c 25.874(3)
_cell_measurement_reflns_used 2818
_cell_measurement_temperature 130(2)
_cell_measurement_theta_max 30.58
_cell_measurement_theta_min 2.97
_cell_volume 2118.5(4)
_computing_cell_refinement 'SAINT-Plus (Bruker, 1999)'
_computing_data_collection 'SMART (Bruker, 2001)'
_computing_data_reduction 'SAINT-Plus (Bruker, 1999)'
_computing_molecular_graphics 'PLATON (Spek, 2009)'
_computing_publication_material 'SHELXL97 (Sheldrick, 2008)'
_computing_structure_refinement 'SHELXL97 (Sheldrick, 2008)'
_computing_structure_solution 'SHELXS97 (Sheldrick, 2008)'
_diffrn_ambient_temperature 130(2)
_diffrn_measured_fraction_theta_full .999
_diffrn_measured_fraction_theta_max .999
_diffrn_measurement_device_type 'Bruker SMART APEX CCD'
_diffrn_measurement_method \w
_diffrn_radiation_monochromator graphite
_diffrn_radiation_source 'fine-focus sealed tube'
_diffrn_radiation_type MoK\a
_diffrn_radiation_wavelength 0.71073
_diffrn_reflns_av_R_equivalents 0.0448
_diffrn_reflns_av_sigmaI/netI 0.0320
_diffrn_reflns_limit_h_max 17
_diffrn_reflns_limit_h_min -17
_diffrn_reflns_limit_k_max 7
_diffrn_reflns_limit_k_min -7
_diffrn_reflns_limit_l_max 33
_diffrn_reflns_limit_l_min -33
_diffrn_reflns_number 12212
_diffrn_reflns_theta_full 27.49
_diffrn_reflns_theta_max 27.49
_diffrn_reflns_theta_min 2.97
_diffrn_standards_decay_% 0
_exptl_absorpt_coefficient_mu 1.228
_exptl_absorpt_correction_T_max 0.9759
_exptl_absorpt_correction_T_min 0.7249
_exptl_absorpt_correction_type multi-scan
_exptl_absorpt_process_details '(SADABS; Bruker, 2004)'
_exptl_crystal_colour colorless
_exptl_crystal_density_diffrn 1.611
_exptl_crystal_density_method 'not measured'
_exptl_crystal_description plate
_exptl_crystal_F_000 1064
_exptl_crystal_size_max 0.28
_exptl_crystal_size_mid 0.17
_exptl_crystal_size_min 0.02
_refine_diff_density_max .434
_refine_diff_density_min -.300
_refine_ls_extinction_method none
_refine_ls_goodness_of_fit_ref 1.062
_refine_ls_hydrogen_treatment constr
_refine_ls_matrix_type full
_refine_ls_number_parameters 152
_refine_ls_number_reflns 2435
_refine_ls_number_restraints 0
_refine_ls_restrained_S_all 1.062
_refine_ls_R_factor_all 0.0348
_refine_ls_R_factor_gt 0.0320
_refine_ls_shift/su_max 0.000
_refine_ls_shift/su_mean 0.000
_refine_ls_structure_factor_coef Fsqd
_refine_ls_weighting_details 'calc w=1/[\s^2^(Fo^2^)+(0.0415P)^2^+1.9928P] where P=(Fo^2^+2Fc^2^)/3'
_refine_ls_weighting_scheme calc
_refine_ls_wR_factor_gt 0.0804
_refine_ls_wR_factor_ref 0.0827
_reflns_number_gt 2269
_reflns_number_total 2435
_reflns_threshold_expression I>2sigma(I)
_cod_data_source_file nc2223.cif
_cod_data_source_block I
_cod_original_sg_symbol_H-M 'C 2/c'
_cod_database_code 2229764
_cod_database_fobs_code 2229764

loop_
_symmetry_equiv_pos_as_xyz
'x, y, z'
'-x, y, -z+1/2'
'x+1/2, y+1/2, z'
'-x+1/2, y+1/2, -z+1/2'
'-x, -y, -z'
'x, -y, z-1/2'
'-x+1/2, -y+1/2, -z'
'x+1/2, -y+1/2, z-1/2'

loop_
_atom_site_type_symbol
_atom_site_label
_atom_site_fract_x
_atom_site_fract_y
_atom_site_fract_z
_atom_site_U_iso_or_equiv
_atom_site_adp_type
_atom_site_calc_flag
_atom_site_refinement_flags
_atom_site_occupancy
_atom_site_disorder_assembly
_atom_site_disorder_group
Zn Zn1 0.5000 0.22322(5) 0.2500 0.01550(11) Uani d S 1 . .
O O1 0.43857(11) -0.1990(2) 0.16962(5) 0.0234(3) Uani d . 1 . .
O O2 0.50650(10) 0.1406(2) 0.17621(5) 0.0206(3) Uani d . 1 . .
O O3 0.30981(11) 0.0349(3) -0.08830(5) 0.0282(3) Uani d . 1 . .
O O4 0.36264(11) 0.3853(2) -0.07513(5) 0.0256(3) Uani d . 1 . .
O O5 0.5000 0.5587(3) 0.2500 0.0363(6) Uani d S 1 . .
H H50 0.4839 0.6475 0.2239 0.053(9) Uiso d R 1 . .
O O6 0.65137(10) 0.1991(3) 0.25858(6) 0.0263(3) Uani d . 1 . .
H H60 0.6780 0.3069 0.2724 0.041(8) Uiso d R 1 . .
H H61 0.6851 0.1665 0.2313 0.048(8) Uiso d R 1 . .
C C1 0.45986(13) -0.0115(3) 0.15193(7) 0.0166(4) Uani d . 1 . .
C C2 0.42900(12) 0.0408(3) 0.09683(6) 0.0153(4) Uani d . 1 . .
C C3 0.38816(15) -0.1255(3) 0.06540(7) 0.0207(4) Uani d . 1 . .
H H3 0.3786 -0.2715 0.0789 0.025 Uiso calc R 1 . .
C C4 0.36134(14) -0.0791(3) 0.01444(7) 0.0207(4) Uani d . 1 . .
H H4 0.3347 -0.1940 -0.0071 0.025 Uiso calc R 1 . .
C C5 0.44032(15) 0.2554(3) 0.07716(8) 0.0209(4) Uani d . 1 . .
H H5 0.4676 0.3701 0.0985 0.025 Uiso calc R 1 . .
C C6 0.41201(15) 0.3030(3) 0.02661(8) 0.0218(4) Uani d . 1 . .
H H6 0.4189 0.4506 0.0135 0.026 Uiso calc R 1 . .
C C7 0.37346(13) 0.1352(3) -0.00510(7) 0.0158(4) Uani d . 1 . .
C C8 0.34468(13) 0.1775(3) -0.06031(7) 0.0178(4) Uani d . 1 . .
O O10 0.77354(10) 0.0523(3) 0.18399(5) 0.0229(3) Uani d . 1 . .
H H100 0.8165 0.1421 0.1773 0.060(10) Uiso d R 1 . .
H H101 0.7457 0.0254 0.1559 0.051(8) Uiso d R 1 . .
C C10 0.33801(16) 0.4409(4) -0.12870(8) 0.0288(5) Uani d . 1 . .
H H10A 0.3762 0.3468 -0.1517 0.043 Uiso calc R 1 . .
H H10B 0.3529 0.5989 -0.1350 0.043 Uiso calc R 1 . .
H H10C 0.2683 0.4142 -0.1355 0.043 Uiso calc R 1 . .

loop_
_atom_site_aniso_label
_atom_site_aniso_U_11
_atom_site_aniso_U_22
_atom_site_aniso_U_33
_atom_site_aniso_U_12
_atom_site_aniso_U_13
_atom_site_aniso_U_23
Zn1 0.02039(17) 0.01448(17) 0.01142(16) 0.000 -0.00319(11) 0.000
O1 0.0324(8) 0.0186(7) 0.0188(7) -0.0025(6) -0.0073(6) 0.0041(5)
O2 0.0232(7) 0.0263(8) 0.0120(6) -0.0072(6) -0.0019(5) -0.0022(5)
O3 0.0412(8) 0.0253(8) 0.0174(7) -0.0040(7) -0.0100(6) 0.0009(6)
O4 0.0369(8) 0.0218(8) 0.0176(7) -0.0032(6) -0.0065(6) 0.0071(6)
O5 0.0728(17) 0.0133(10) 0.0215(10) 0.000 -0.0236(10) 0.000
O6 0.0220(7) 0.0342(9) 0.0229(7) -0.0058(6) -0.0002(6) -0.0088(6)
C1 0.0153(8) 0.0200(10) 0.0143(8) 0.0017(7) -0.0015(6) -0.0008(7)
C2 0.0147(8) 0.0173(9) 0.0137(8) 0.0012(7) -0.0006(6) -0.0015(7)
C3 0.0302(10) 0.0141(9) 0.0175(9) -0.0036(8) -0.0039(7) 0.0021(7)
C4 0.0266(10) 0.0177(10) 0.0174(9) -0.0041(8) -0.0055(7) -0.0015(7)
C5 0.0297(10) 0.0160(9) 0.0169(9) -0.0050(8) -0.0041(8) -0.0024(7)
C6 0.0326(11) 0.0133(9) 0.0194(9) -0.0033(8) -0.0029(8) 0.0025(7)
C7 0.0152(8) 0.0181(9) 0.0139(8) 0.0004(7) -0.0008(6) 0.0005(7)
C8 0.0161(9) 0.0215(10) 0.0158(9) 0.0026(7) 0.0002(7) 0.0010(7)
O10 0.0238(7) 0.0285(8) 0.0160(6) -0.0015(6) -0.0046(5) 0.0008(6)
C10 0.0326(11) 0.0325(12) 0.0209(10) 0.0001(9) -0.0053(8) 0.0103(9)

loop_
_atom_type_symbol
_atom_type_description
_atom_type_scat_dispersion_real
_atom_type_scat_dispersion_imag
_atom_type_scat_source
C C .0033 .0016 'International Tables Vol C Tables 4.2.6.8 and 6.1.1.4'
O O .0106 .0060 'International Tables Vol C Tables 4.2.6.8 and 6.1.1.4'
Zn Zn .2839 1.4301 'International Tables Vol C Tables 4.2.6.8 and 6.1.1.4'
H H .0000 .0000 'International Tables Vol C Tables 4.2.6.8 and 6.1.1.4'

loop_
_geom_angle_atom_site_label_1
_geom_angle_atom_site_label_2
_geom_angle_atom_site_label_3
_geom_angle_site_symmetry_1
_geom_angle_site_symmetry_3
_geom_angle
_geom_angle_publ_flag
O2 Zn1 O2 . 2_655 151.08(9) ?
O2 Zn1 O5 . . 104.46(4) ?
O2 Zn1 O5 2_655 . 104.46(4) ?
O2 Zn1 O6 . . 90.85(5) ?
O2 Zn1 O6 2_655 . 87.18(6) ?
O5 Zn1 O6 . . 93.97(4) ?
O2 Zn1 O6 . 2_655 87.17(6) ?
O2 Zn1 O6 2_655 2_655 90.85(5) ?
O5 Zn1 O6 . 2_655 93.97(4) ?
O6 Zn1 O6 . 2_655 172.07(9) ?
C1 O2 Zn1 . . 128.49(12) ?
C8 O4 C10 . . 116.67(16) ?
Zn1 O5 H50 . . 127.0 ?
Zn1 O6 H60 . . 115.1 ?
Zn1 O6 H61 . . 118.4 ?
H60 O6 H61 . . 106.7 ?
O1 C1 O2 . . 125.53(16) ?
O1 C1 C2 . . 118.06(16) ?
O2 C1 C2 . . 116.41(16) ?
C5 C2 C3 . . 119.45(16) ?
C5 C2 C1 . . 120.40(16) ?
C3 C2 C1 . . 120.15(17) ?
C4 C3 C2 . . 120.33(18) ?
C4 C3 H3 . . 119.8 ?
C2 C3 H3 . . 119.8 ?
C3 C4 C7 . . 119.94(17) ?
C3 C4 H4 . . 120.0 ?
C7 C4 H4 . . 120.0 ?
C6 C5 C2 . . 120.29(17) ?
C6 C5 H5 . . 119.9 ?
C2 C5 H5 . . 119.9 ?
C5 C6 C7 . . 120.15(18) ?
C5 C6 H6 . . 119.9 ?
C7 C6 H6 . . 119.9 ?
C4 C7 C6 . . 119.81(17) ?
C4 C7 C8 . . 118.24(17) ?
C6 C7 C8 . . 121.95(17) ?
O3 C8 O4 . . 124.12(17) ?
O3 C8 C7 . . 122.99(18) ?
O4 C8 C7 . . 112.89(16) ?
H100 O10 H101 . . 105.0 ?
O4 C10 H10A . . 109.5 ?
O4 C10 H10B . . 109.5 ?
H10A C10 H10B . . 109.5 ?
O4 C10 H10C . . 109.5 ?
H10A C10 H10C . . 109.5 ?
H10B C10 H10C . . 109.5 ?

loop_
_geom_bond_atom_site_label_1
_geom_bond_atom_site_label_2
_geom_bond_site_symmetry_2
_geom_bond_distance
_geom_bond_publ_flag
Zn1 O2 . 1.9763(12) yes
Zn1 O2 2_655 1.9765(12) yes
Zn1 O5 . 2.003(2) yes
Zn1 O6 . 2.0869(14) yes
Zn1 O6 2_655 2.0870(14) yes
O1 C1 . 1.247(2) ?
O2 C1 . 1.268(2) ?
O3 C8 . 1.208(2) ?
O4 C8 . 1.324(2) ?
O4 C10 . 1.456(2) ?
O5 H50 . 0.88 ?
O6 H60 . 0.82 ?
O6 H61 . 0.88 ?
C1 C2 . 1.509(2) ?
C2 C5 . 1.389(3) ?
C2 C3 . 1.392(3) ?
C3 C4 . 1.387(2) ?
C3 H3 . 0.95 ?
C4 C7 . 1.388(3) ?
C4 H4 . 0.95 ?
C5 C6 . 1.384(3) ?
C5 H5 . 0.95 ?
C6 C7 . 1.390(3) ?
C6 H6 . 0.95 ?
C7 C8 . 1.493(2) ?
O10 H100 . 0.82 ?
O10 H101 . 0.83 ?
C10 H10A . 0.98 ?
C10 H10B . 0.98 ?
C10 H10C . 0.98 ?

loop_
_geom_hbond_atom_site_label_D
_geom_hbond_atom_site_label_H
_geom_hbond_atom_site_label_A
_geom_hbond_site_symmetry_A
_geom_hbond_distance_DH
_geom_hbond_distance_HA
_geom_hbond_distance_DA
_geom_hbond_angle_DHA
O5 H50 O1 1_565 0.88 1.78 2.6522(16) 172
O6 H60 O10 4_655 0.82 1.96 2.763(2) 170
O6 H61 O10 . 0.88 1.87 2.734(2) 166
O10 H100 O1 3_555 0.82 1.94 2.741(2) 166
O10 H101 O3 5_655 0.83 1.92 2.7486(19) 176
